data_1569878
loop_
_publ_author_name
'Hirako, Naohiro'
'Yasui, Takeshi'
'Yamamoto, Yoshihiko'

_publ_section_title
;
 Rh(iii)-catalyzed highly site- and regio-selective alkenyl C-H
 activation/annulation of 4-amino-2-quinolones with alkynes <i>via</i>
 reversible alkyne insertion.
;
_journal_issue 39
_journal_name_full 'Chemical science'
_journal_page_first 10971
_journal_page_last 10978
_journal_paper_doi 10.1039/d3sc03987k
_journal_volume 14
_journal_year 2023
_chemical_absolute_configuration 'CHOOSE rm ad rmad syn or unk'
_chemical_formula_moiety 'C26 H22 N2 O2'
_chemical_formula_sum 'C26 H22 N2 O2'
_chemical_formula_weight 394.47
_space_group_crystal_system monoclinic
_space_group_IT_number 4
_space_group_name_Hall 'P 2yb'
_space_group_name_H-M_alt 'P 1 21 1'
_atom_sites_solution_hydrogens geom
_atom_sites_solution_primary direct
_atom_sites_solution_secondary difmap
_audit_update_record
;
2023-06-30 deposited with the CCDC.	2023-09-13 downloaded from the CCDC.
;
_cell_angle_alpha 90.0000
_cell_angle_beta 98.725(7)
_cell_angle_gamma 90.0000
_cell_formula_units_Z 2
_cell_length_a 11.2867(14)
_cell_length_b 7.6954(9)
_cell_length_c 11.8213(14)
_cell_measurement_reflns_used 8689
_cell_measurement_temperature 123
_cell_measurement_theta_max 68.11
_cell_measurement_theta_min 3.79
_cell_volume 1014.9(2)
_computing_cell_refinement 'RAPID AUTO'
_computing_data_collection 'RAPID AUTO (Rigaku, ????)'
_computing_data_reduction 'RAPID AUTO'
_computing_molecular_graphics 'CrystalStructure 4.3'
_computing_publication_material 'CrystalStructure 4.3 (Rigaku, 2019)'
_computing_structure_refinement 'SHELXL97 (Sheldrick, 2008)'
_computing_structure_solution 'SHELXD97 (Sheldrick, 2008)'
_diffrn_ambient_temperature 123
_diffrn_detector_area_resol_mean 10.000
_diffrn_measured_fraction_theta_full 0.996
_diffrn_measured_fraction_theta_max 0.996
_diffrn_measurement_device_type 'Rigaku R-AXIS RAPID'
_diffrn_measurement_method \w
_diffrn_radiation_type 'Cu K\a'
_diffrn_radiation_wavelength 1.54187
_diffrn_reflns_av_R_equivalents 0.1214
_diffrn_reflns_av_unetI/netI 0.1352
_diffrn_reflns_Laue_measured_fraction_full 0.000
_diffrn_reflns_Laue_measured_fraction_max 0.000
_diffrn_reflns_limit_h_max 13
_diffrn_reflns_limit_h_min -13
_diffrn_reflns_limit_k_max 9
_diffrn_reflns_limit_k_min -9
_diffrn_reflns_limit_l_max 14
_diffrn_reflns_limit_l_min -14
_diffrn_reflns_number 10978
_diffrn_reflns_point_group_measured_fraction_full 0.000
_diffrn_reflns_point_group_measured_fraction_max 0.000
_diffrn_reflns_theta_full 68.160
_diffrn_reflns_theta_max 68.160
_diffrn_reflns_theta_min 3.783
_diffrn_standards_number 0
_exptl_absorpt_coefficient_mu 0.652
_exptl_absorpt_correction_T_max 0.937
_exptl_absorpt_correction_T_min 0.538
_exptl_absorpt_correction_type multi-scan
_exptl_absorpt_process_details 'ABSCOR (Rigaku, 1995)'
_exptl_crystal_colour colorless
_exptl_crystal_density_diffrn 1.291
_exptl_crystal_density_method 'not measured'
_exptl_crystal_description block
_exptl_crystal_F_000 416.00
_exptl_crystal_size_max 0.100
_exptl_crystal_size_mid 0.100
_exptl_crystal_size_min 0.100
_refine_diff_density_max 0.18
_refine_diff_density_min -0.18
_refine_ls_abs_structure_details 'Flack, H. D. (1983), Acta Cryst. A39, 876-881.  1587 Friedel Pairs'
_refine_ls_abs_structure_Flack -0.7(9)
_refine_ls_extinction_method none
_refine_ls_goodness_of_fit_ref 0.991
_refine_ls_hydrogen_treatment mixed
_refine_ls_number_parameters 275
_refine_ls_number_reflns 3580
_refine_ls_number_restraints 1
_refine_ls_R_factor_all 0.1934
_refine_ls_R_factor_gt 0.0904
_refine_ls_shift/su_max 0.000
_refine_ls_structure_factor_coef Fsqd
_refine_ls_weighting_details 'w = 1/[\s^2^(Fo^2^)+(0.1196P)^2^] where P=(Fo^2^+2Fc^2^)/3'
_refine_ls_weighting_scheme calc
_refine_ls_wR_factor_gt 0.2204
_refine_ls_wR_factor_ref 0.2730
_reflns_number_gt 1429
_reflns_number_total 3580
_reflns_threshold_expression F^2^>2.0\s(F^2^)
_cod_data_source_file d3sc03987k2.cif
_cod_data_source_block NH-919
_cod_depositor_comments 'Adding full bibliography for 1569877--1569882.cif.'
_cod_database_code 1569878

loop_
_space_group_symop_id
_space_group_symop_operation_xyz
1 +X,+Y,+Z
2 -X,1/2+Y,-Z

loop_
_atom_site_label
_atom_site_type_symbol
_atom_site_fract_x
_atom_site_fract_y
_atom_site_fract_z
_atom_site_U_iso_or_equiv
_atom_site_adp_type
_atom_site_occupancy
_atom_site_symmetry_multiplicity
_atom_site_calc_flag
_atom_site_refinement_flags
_atom_site_disorder_assembly
_atom_site_disorder_group
O1 O 0.2887(5) 0.6565(9) -0.2287(4) 0.0945(19) Uani 1 1 d . . .
O3 O 0.0317(5) 0.6650(9) 0.0526(4) 0.0902(18) Uani 1 1 d . . .
N5 N 0.1269(8) 0.4083(14) 0.0854(6) 0.084(3) Uani 1 1 d . . .
N6 N 0.3354(6) 0.3731(11) -0.1775(5) 0.080(2) Uani 1 1 d . . .
C2 C 0.0385(10) 0.5229(14) 0.0985(7) 0.083(3) Uani 1 1 d . . .
C7 C 0.2859(9) 0.5338(15) -0.1617(7) 0.087(3) Uani 1 1 d . . .
C8 C 0.2195(8) 0.5452(13) -0.0647(6) 0.086(3) Uani 1 1 d . . .
H8 H 0.1811 0.6513 -0.0510 0.103 Uiso 1 1 calc R . .
C9 C 0.2114(8) 0.4099(12) 0.0057(6) 0.077(3) Uani 1 1 d . . .
C10 C 0.2822(7) 0.2528(13) 0.0001(6) 0.074(2) Uani 1 1 d . . .
C11 C 0.2933(7) 0.1076(13) 0.0785(6) 0.075(2) Uani 1 1 d . . .
C12 C 0.3546(8) -0.0397(12) 0.0546(6) 0.079(2) Uani 1 1 d . . .
H12 H 0.3593 -0.1351 0.1060 0.094 Uiso 1 1 calc R . .
C13 C 0.4097(7) -0.0525(13) -0.0429(6) 0.078(2) Uani 1 1 d . . .
H13 H 0.4511 -0.1550 -0.0587 0.093 Uiso 1 1 calc R . .
C14 C 0.4021(7) 0.0903(12) -0.1167(7) 0.079(2) Uani 1 1 d . . .
H14 H 0.4424 0.0843 -0.1815 0.095 Uiso 1 1 calc R . .
C15 C 0.3393(7) 0.2391(11) -0.1001(6) 0.071(2) Uani 1 1 d . . .
C16 C 0.3863(8) 0.3516(14) -0.2848(5) 0.091(3) Uani 1 1 d . . .
H16A H 0.3431 0.2591 -0.3309 0.109 Uiso 1 1 calc R . .
H16B H 0.4713 0.3205 -0.2665 0.109 Uiso 1 1 calc R . .
H16C H 0.3783 0.4607 -0.3279 0.109 Uiso 1 1 calc R . .
C17 C 0.2519(8) 0.1151(12) 0.1941(6) 0.077(2) Uani 1 1 d . . .
C18 C 0.1682(9) -0.0029(13) 0.2141(7) 0.087(3) Uani 1 1 d . . .
H18 H 0.1301 -0.0624 0.1481 0.105 Uiso 1 1 calc R . .
C19 C 0.3126(8) 0.2405(11) 0.2779(6) 0.070(2) Uani 1 1 d . . .
C20 C 0.2491(8) 0.3437(13) 0.3479(6) 0.084(3) Uani 1 1 d . . .
H20 H 0.1648 0.3286 0.3423 0.101 Uiso 1 1 calc R . .
C21 C 0.3038(10) 0.4630(13) 0.4224(6) 0.089(3) Uani 1 1 d . . .
H21 H 0.2578 0.5282 0.4685 0.107 Uiso 1 1 calc R . .
C22 C 0.4280(11) 0.4911(13) 0.4322(6) 0.090(3) Uani 1 1 d . . .
H22 H 0.4672 0.5761 0.4829 0.108 Uiso 1 1 calc R . .
C23 C 0.4907(8) 0.3897(13) 0.3650(6) 0.086(3) Uani 1 1 d . . .
H23 H 0.5752 0.4022 0.3726 0.103 Uiso 1 1 calc R . .
C24 C 0.4341(9) 0.2696(12) 0.2862(6) 0.081(3) Uani 1 1 d . . .
H24 H 0.4795 0.2076 0.2381 0.097 Uiso 1 1 calc R . .
C25 C 0.1271(8) -0.0536(11) 0.3222(6) 0.072(2) Uani 1 1 d . . .
C26 C 0.2005(8) -0.0569(13) 0.4274(7) 0.083(2) Uani 1 1 d . . .
H26 H 0.2796 -0.0117 0.4337 0.100 Uiso 1 1 calc R . .
C27 C 0.1606(8) -0.1255(12) 0.5244(6) 0.080(2) Uani 1 1 d . . .
H27 H 0.2124 -0.1265 0.5957 0.096 Uiso 1 1 calc R . .
C28 C 0.0462(9) -0.1916(13) 0.5167(7) 0.090(3) Uani 1 1 d . . .
H28 H 0.0204 -0.2437 0.5817 0.108 Uiso 1 1 calc R . .
C29 C -0.0310(8) -0.1820(13) 0.4143(7) 0.088(3) Uani 1 1 d . . .
H29 H -0.1116 -0.2202 0.4096 0.106 Uiso 1 1 calc R . .
C30 C 0.0107(8) -0.1157(11) 0.3176(6) 0.074(2) Uani 1 1 d . . .
H30 H -0.0419 -0.1129 0.2467 0.089 Uiso 1 1 calc R . .
C32 C -0.0486(8) 0.4606(12) 0.1751(6) 0.085(3) Uani 1 1 d . . .
H32A H -0.0347 0.3370 0.1921 0.103 Uiso 1 1 calc R . .
H32B H -0.1308 0.4772 0.1362 0.103 Uiso 1 1 calc R . .
H32C H -0.0366 0.5272 0.2465 0.103 Uiso 1 1 calc R . .
H4 H 0.124(8) 0.314(12) 0.108(7) 0.08(4) Uiso 1 1 d . . .

loop_
_atom_site_aniso_label
_atom_site_aniso_U_11
_atom_site_aniso_U_22
_atom_site_aniso_U_33
_atom_site_aniso_U_23
_atom_site_aniso_U_13
_atom_site_aniso_U_12
O1 0.106(5) 0.107(5) 0.075(3) 0.022(4) 0.027(3) 0.002(4)
O3 0.109(5) 0.086(4) 0.084(4) 0.016(4) 0.044(3) 0.031(4)
N5 0.097(7) 0.092(7) 0.067(4) 0.001(5) 0.027(4) 0.003(6)
N6 0.102(6) 0.082(5) 0.060(4) 0.011(4) 0.021(4) 0.008(5)
C2 0.111(8) 0.084(7) 0.057(5) -0.001(5) 0.019(5) 0.025(6)
C7 0.096(8) 0.098(8) 0.067(6) 0.018(6) 0.007(5) -0.005(6)
C8 0.109(8) 0.092(7) 0.061(5) 0.004(5) 0.026(5) -0.006(6)
C9 0.087(6) 0.088(7) 0.057(4) 0.000(5) 0.015(4) 0.016(6)
C10 0.076(6) 0.097(7) 0.049(4) -0.004(5) 0.011(4) -0.008(6)
C11 0.073(6) 0.105(7) 0.049(4) -0.002(5) 0.014(4) -0.008(6)
C12 0.096(6) 0.085(6) 0.058(4) -0.001(5) 0.023(4) 0.008(6)
C13 0.071(6) 0.086(6) 0.077(5) 0.005(5) 0.014(4) 0.004(5)
C14 0.076(6) 0.100(7) 0.066(5) 0.017(5) 0.024(4) 0.013(6)
C15 0.073(6) 0.076(6) 0.064(5) 0.006(5) 0.010(4) 0.014(5)
C16 0.108(7) 0.122(8) 0.049(4) -0.008(5) 0.030(4) 0.001(6)
C17 0.088(6) 0.090(7) 0.051(4) -0.007(5) 0.005(4) -0.010(6)
C18 0.100(7) 0.095(7) 0.069(5) -0.004(5) 0.019(5) -0.004(6)
C19 0.085(7) 0.079(6) 0.050(4) 0.014(4) 0.026(4) -0.009(5)
C20 0.087(6) 0.115(8) 0.052(4) 0.002(5) 0.022(4) -0.005(6)
C21 0.121(9) 0.103(7) 0.046(4) 0.004(5) 0.017(5) -0.005(7)
C22 0.121(8) 0.095(7) 0.056(5) -0.010(4) 0.018(5) -0.018(7)
C23 0.087(6) 0.113(8) 0.061(5) 0.008(5) 0.022(5) -0.009(6)
C24 0.104(8) 0.089(7) 0.055(4) -0.008(5) 0.029(4) -0.025(6)
C25 0.084(7) 0.077(6) 0.058(5) -0.001(4) 0.015(4) -0.002(5)
C26 0.078(6) 0.102(7) 0.075(5) 0.002(5) 0.030(5) -0.014(5)
C27 0.080(6) 0.096(7) 0.067(5) 0.004(5) 0.022(4) -0.008(6)
C28 0.111(8) 0.096(7) 0.069(5) 0.009(5) 0.034(6) 0.010(6)
C29 0.081(6) 0.112(8) 0.079(5) -0.006(6) 0.036(5) -0.005(6)
C30 0.074(6) 0.085(6) 0.064(5) 0.015(5) 0.010(4) -0.017(5)
C32 0.083(6) 0.103(7) 0.075(5) -0.001(5) 0.028(5) 0.003(6)

loop_
_atom_type_symbol
_atom_type_description
_atom_type_scat_dispersion_real
_atom_type_scat_dispersion_imag
_atom_type_scat_source
C C 0.0181 0.0091
;
International Tables for Crystallography
(Vol. C, Tables 4.2.6.8 and 6.1.1.4)
;
H H 0.0000 0.0000
;
International Tables for Crystallography
(Vol. C, Table 6.1.1.4)
;
O O 0.0492 0.0322
;
International Tables for Crystallography
(Vol. C, Tables 4.2.6.8 and 6.1.1.4)
;
N N 0.0311 0.0180
;
International Tables for Crystallography
(Vol. C, Tables 4.2.6.8 and 6.1.1.4)
;

loop_
_geom_angle_atom_site_label_1
_geom_angle_atom_site_label_2
_geom_angle_atom_site_label_3
_geom_angle
_geom_angle_site_symmetry_1
_geom_angle_site_symmetry_3
_geom_angle_publ_flag
C2 N5 C9 129.8(10) . . ?
C2 N5 H4 120(7) . . ?
C9 N5 H4 107(7) . . ?
C15 N6 C7 123.7(7) . . ?
C15 N6 C16 120.6(8) . . ?
C7 N6 C16 115.7(7) . . ?
O3 C2 N5 122.0(10) . . ?
O3 C2 C32 123.3(9) . . ?
N5 C2 C32 114.7(9) . . ?
O1 C7 N6 123.2(8) . . ?
O1 C7 C8 121.5(10) . . ?
N6 C7 C8 115.1(8) . . ?
C9 C8 C7 122.0(9) . . ?
C9 C8 H8 119.0 . . ?
C7 C8 H8 119.0 . . ?
C8 C9 N5 121.8(9) . . ?
C8 C9 C10 121.7(7) . . ?
N5 C9 C10 116.4(8) . . ?
C15 C10 C11 117.8(8) . . ?
C15 C10 C9 114.6(7) . . ?
C11 C10 C9 127.5(7) . . ?
C12 C11 C10 120.1(7) . . ?
C12 C11 C17 116.8(8) . . ?
C10 C11 C17 122.8(8) . . ?
C11 C12 C13 121.9(8) . . ?
C11 C12 H12 119.1 . . ?
C13 C12 H12 119.1 . . ?
C12 C13 C14 117.9(9) . . ?
C12 C13 H13 121.1 . . ?
C14 C13 H13 121.1 . . ?
C15 C14 C13 123.3(7) . . ?
C15 C14 H14 118.3 . . ?
C13 C14 H14 118.3 . . ?
N6 C15 C14 119.6(7) . . ?
N6 C15 C10 121.4(8) . . ?
C14 C15 C10 118.9(8) . . ?
N6 C16 H16A 109.5 . . ?
N6 C16 H16B 109.5 . . ?
H16A C16 H16B 109.5 . . ?
N6 C16 H16C 109.5 . . ?
H16A C16 H16C 109.5 . . ?
H16B C16 H16C 109.5 . . ?
C18 C17 C19 125.8(7) . . ?
C18 C17 C11 116.8(8) . . ?
C19 C17 C11 117.2(8) . . ?
C17 C18 C25 130.3(8) . . ?
C17 C18 H18 114.9 . . ?
C25 C18 H18 114.9 . . ?
C24 C19 C20 117.0(8) . . ?
C24 C19 C17 120.6(7) . . ?
C20 C19 C17 122.3(8) . . ?
C21 C20 C19 122.6(9) . . ?
C21 C20 H20 118.7 . . ?
C19 C20 H20 118.7 . . ?
C20 C21 C22 120.5(9) . . ?
C20 C21 H21 119.7 . . ?
C22 C21 H21 119.7 . . ?
C23 C22 C21 117.2(8) . . ?
C23 C22 H22 121.4 . . ?
C21 C22 H22 121.4 . . ?
C22 C23 C24 122.3(9) . . ?
C22 C23 H23 118.8 . . ?
C24 C23 H23 118.8 . . ?
C19 C24 C23 120.3(8) . . ?
C19 C24 H24 119.8 . . ?
C23 C24 H24 119.8 . . ?
C26 C25 C30 117.5(7) . . ?
C26 C25 C18 123.9(8) . . ?
C30 C25 C18 118.4(7) . . ?
C25 C26 C27 121.3(8) . . ?
C25 C26 H26 119.3 . . ?
C27 C26 H26 119.3 . . ?
C28 C27 C26 120.0(8) . . ?
C28 C27 H27 120.0 . . ?
C26 C27 H27 120.0 . . ?
C27 C28 C29 119.8(8) . . ?
C27 C28 H28 120.1 . . ?
C29 C28 H28 120.1 . . ?
C28 C29 C30 119.4(8) . . ?
C28 C29 H29 120.3 . . ?
C30 C29 H29 120.3 . . ?
C25 C30 C29 121.8(7) . . ?
C25 C30 H30 119.1 . . ?
C29 C30 H30 119.1 . . ?
C2 C32 H32A 109.5 . . ?
C2 C32 H32B 109.5 . . ?
H32A C32 H32B 109.5 . . ?
C2 C32 H32C 109.5 . . ?
H32A C32 H32C 109.5 . . ?
H32B C32 H32C 109.5 . . ?

loop_
_geom_bond_atom_site_label_1
_geom_bond_atom_site_label_2
_geom_bond_distance
_geom_bond_site_symmetry_2
_geom_bond_publ_flag
O1 C7 1.235(10) . ?
O3 C2 1.218(10) . ?
N5 C2 1.358(11) . ?
N5 C9 1.438(10) . ?
N5 H4 0.77(9) . ?
N6 C15 1.375(10) . ?
N6 C7 1.382(11) . ?
N6 C16 1.478(8) . ?
C2 C32 1.512(11) . ?
C7 C8 1.465(11) . ?
C8 C9 1.345(11) . ?
C8 H8 0.9500 . ?
C9 C10 1.456(11) . ?
C10 C15 1.436(9) . ?
C10 C11 1.445(11) . ?
C11 C12 1.379(12) . ?
C11 C17 1.511(9) . ?
C12 C13 1.394(10) . ?
C12 H12 0.9500 . ?
C13 C14 1.397(11) . ?
C13 H13 0.9500 . ?
C14 C15 1.377(11) . ?
C14 H14 0.9500 . ?
C16 H16A 0.9800 . ?
C16 H16B 0.9800 . ?
C16 H16C 0.9800 . ?
C17 C18 1.357(11) . ?
C17 C19 1.475(11) . ?
C18 C25 1.476(10) . ?
C18 H18 0.9500 . ?
C19 C24 1.378(10) . ?
C19 C20 1.417(10) . ?
C20 C21 1.355(12) . ?
C20 H20 0.9500 . ?
C21 C22 1.406(12) . ?
C21 H21 0.9500 . ?
C22 C23 1.383(12) . ?
C22 H22 0.9500 . ?
C23 C24 1.396(10) . ?
C23 H23 0.9500 . ?
C24 H24 0.9500 . ?
C25 C26 1.387(10) . ?
C25 C30 1.391(10) . ?
C26 C27 1.398(9) . ?
C26 H26 0.9500 . ?
C27 C28 1.378(11) . ?
C27 H27 0.9500 . ?
C28 C29 1.383(10) . ?
C28 H28 0.9500 . ?
C29 C30 1.397(9) . ?
C29 H29 0.9500 . ?
C30 H30 0.9500 . ?
C32 H32A 0.9800 . ?
C32 H32B 0.9800 . ?
C32 H32C 0.9800 . ?

loop_
_geom_torsion_atom_site_label_1
_geom_torsion_atom_site_label_2
_geom_torsion_atom_site_label_3
_geom_torsion_atom_site_label_4
_geom_torsion
_geom_torsion_site_symmetry_1
_geom_torsion_site_symmetry_2
_geom_torsion_site_symmetry_3
_geom_torsion_site_symmetry_4
_geom_torsion_publ_flag
C9 N5 C2 O3 -12.5(15) . . . . ?
C9 N5 C2 C32 168.2(8) . . . . ?
C15 N6 C7 O1 175.9(8) . . . . ?
C16 N6 C7 O1 -3.8(13) . . . . ?
C15 N6 C7 C8 -9.4(12) . . . . ?
C16 N6 C7 C8 170.9(7) . . . . ?
O1 C7 C8 C9 176.9(9) . . . . ?
N6 C7 C8 C9 2.2(13) . . . . ?
C7 C8 C9 N5 -166.8(8) . . . . ?
C7 C8 C9 C10 9.2(13) . . . . ?
C2 N5 C9 C8 6.3(13) . . . . ?
C2 N5 C9 C10 -169.8(9) . . . . ?
C8 C9 C10 C15 -13.0(11) . . . . ?
N5 C9 C10 C15 163.2(7) . . . . ?
C8 C9 C10 C11 171.9(8) . . . . ?
N5 C9 C10 C11 -11.9(12) . . . . ?
C15 C10 C11 C12 -1.6(11) . . . . ?
C9 C10 C11 C12 173.4(8) . . . . ?
C15 C10 C11 C17 171.6(7) . . . . ?
C9 C10 C11 C17 -13.4(12) . . . . ?
C10 C11 C12 C13 1.6(13) . . . . ?
C17 C11 C12 C13 -172.0(7) . . . . ?
C11 C12 C13 C14 0.5(13) . . . . ?
C12 C13 C14 C15 -2.7(13) . . . . ?
C7 N6 C15 C14 -172.7(8) . . . . ?
C16 N6 C15 C14 6.9(11) . . . . ?
C7 N6 C15 C10 5.3(12) . . . . ?
C16 N6 C15 C10 -175.1(7) . . . . ?
C13 C14 C15 N6 -179.4(7) . . . . ?
C13 C14 C15 C10 2.6(13) . . . . ?
C11 C10 C15 N6 -178.4(7) . . . . ?
C9 C10 C15 N6 6.0(11) . . . . ?
C11 C10 C15 C14 -0.4(11) . . . . ?
C9 C10 C15 C14 -176.0(8) . . . . ?
C12 C11 C17 C18 -65.3(10) . . . . ?
C10 C11 C17 C18 121.3(9) . . . . ?
C12 C11 C17 C19 110.1(10) . . . . ?
C10 C11 C17 C19 -63.2(10) . . . . ?
C19 C17 C18 C25 -8.5(16) . . . . ?
C11 C17 C18 C25 166.4(8) . . . . ?
C18 C17 C19 C24 136.9(9) . . . . ?
C11 C17 C19 C24 -38.0(11) . . . . ?
C18 C17 C19 C20 -47.1(13) . . . . ?
C11 C17 C19 C20 138.0(8) . . . . ?
C24 C19 C20 C21 -1.7(11) . . . . ?
C17 C19 C20 C21 -177.9(8) . . . . ?
C19 C20 C21 C22 0.9(13) . . . . ?
C20 C21 C22 C23 -1.4(13) . . . . ?
C21 C22 C23 C24 3.0(12) . . . . ?
C20 C19 C24 C23 3.2(11) . . . . ?
C17 C19 C24 C23 179.4(7) . . . . ?
C22 C23 C24 C19 -4.0(12) . . . . ?
C17 C18 C25 C26 -33.4(15) . . . . ?
C17 C18 C25 C30 152.2(9) . . . . ?
C30 C25 C26 C27 2.1(14) . . . . ?
C18 C25 C26 C27 -172.3(8) . . . . ?
C25 C26 C27 C28 0.0(14) . . . . ?
C26 C27 C28 C29 -3.3(14) . . . . ?
C27 C28 C29 C30 4.3(14) . . . . ?
C26 C25 C30 C29 -1.1(13) . . . . ?
C18 C25 C30 C29 173.6(8) . . . . ?
C28 C29 C30 C25 -2.1(14) . . . . ?
